data_4024212
loop_
_publ_author_name
'Cameron L. Hilton'
'Christopher R. Jamison'
'Hannah K. Zane'
'Benjamin T. King'

_publ_section_title
;
A Triphenylene-Based Triptycene with Large Free Volume Synthesized by
Zirconium-Mediated Biphenylation
;
_journal_name_full 'Journal of Organic Chemistry'
_journal_page_first 405
_journal_page_last 407
_journal_paper_doi 10.1021/jo801643u
_journal_volume 74
_journal_year 2009
_chemical_formula_sum 'C28 H30'
_chemical_formula_weight 366.52
_chemical_name_common 9,10-dibutyltriptycene
_chemical_name_systematic
; 
 9,10-dibutyl-9,10(1,2-dibenzo)anthracene 
;
_space_group_IT_number 15
_symmetry_cell_setting monoclinic
_symmetry_space_group_name_Hall '-C 2yc'
_symmetry_space_group_name_H-M 'C 1 2/c 1'
_atom_sites_solution_hydrogens geom
_atom_sites_solution_primary direct
_atom_sites_solution_secondary difmap
_audit_creation_method SHELXL-97
_cell_angle_alpha 90.00
_cell_angle_beta 122.3650(10)
_cell_angle_gamma 90.00
_cell_formula_units_Z 4
_cell_length_a 20.3011(5)
_cell_length_b 8.4982(2)
_cell_length_c 13.5289(3)
_cell_measurement_reflns_used 362
_cell_measurement_temperature 100(2)
_cell_measurement_theta_max 31.5
_cell_measurement_theta_min 1.6
_cell_volume 1971.46(8)
_computing_structure_refinement 'SHELXL-97 (Sheldrick, 1997)'
_computing_structure_solution 'SHELXS-97 (Sheldrick, 1990)'
_diffrn_ambient_temperature 100(2)
_diffrn_measured_fraction_theta_full 0.999
_diffrn_measured_fraction_theta_max 0.999
_diffrn_radiation_monochromator graphite
_diffrn_radiation_source 'fine-focus sealed tube'
_diffrn_radiation_type MoK\a
_diffrn_radiation_wavelength 0.71073
_diffrn_reflns_av_R_equivalents 0.0285
_diffrn_reflns_av_sigmaI/netI 0.0237
_diffrn_reflns_limit_h_max 30
_diffrn_reflns_limit_h_min -29
_diffrn_reflns_limit_k_max 12
_diffrn_reflns_limit_k_min -12
_diffrn_reflns_limit_l_max 20
_diffrn_reflns_limit_l_min -20
_diffrn_reflns_number 16150
_diffrn_reflns_theta_full 32.63
_diffrn_reflns_theta_max 32.63
_diffrn_reflns_theta_min 2.38
_exptl_absorpt_coefficient_mu 0.069
_exptl_absorpt_correction_T_max 0.9885
_exptl_absorpt_correction_T_min 0.9716
_exptl_absorpt_correction_type multi-scan
_exptl_absorpt_process_details SADABS
_exptl_crystal_colour colorless
_exptl_crystal_density_diffrn 1.235
_exptl_crystal_density_method 'not measured'
_exptl_crystal_description block
_exptl_crystal_F_000 792
_exptl_crystal_size_max 0.42
_exptl_crystal_size_mid 0.29
_exptl_crystal_size_min 0.17
_refine_diff_density_max 0.479
_refine_diff_density_min -0.407
_refine_diff_density_rms 0.095
_refine_ls_extinction_method none
_refine_ls_goodness_of_fit_ref 1.050
_refine_ls_hydrogen_treatment constr
_refine_ls_matrix_type full
_refine_ls_number_parameters 128
_refine_ls_number_reflns 3598
_refine_ls_number_restraints 0
_refine_ls_restrained_S_all 1.050
_refine_ls_R_factor_all 0.0504
_refine_ls_R_factor_gt 0.0455
_refine_ls_shift/su_max 0.001
_refine_ls_shift/su_mean 0.000
_refine_ls_structure_factor_coef Fsqd
_refine_ls_weighting_details 'calc w=1/[\s^2^(Fo^2^)+(0.0803P)^2^+0.8137P] where P=(Fo^2^+2Fc^2^)/3'
_refine_ls_weighting_scheme calc
_refine_ls_wR_factor_gt 0.1226
_refine_ls_wR_factor_ref 0.1295
_reflns_number_gt 3197
_reflns_number_total 3598
_reflns_threshold_expression >2sigma(I)
_cod_data_source_file jo801643u_si_004.cif
_cod_data_source_block ch241_0m
_cod_original_sg_symbol_H-M C2/c
_cod_database_code 4024212

loop_
_symmetry_equiv_pos_as_xyz
'x, y, z'
'-x, y, -z+1/2'
'x+1/2, y+1/2, z'
'-x+1/2, y+1/2, -z+1/2'
'-x, -y, -z'
'x, -y, z-1/2'
'-x+1/2, -y+1/2, -z'
'x+1/2, -y+1/2, z-1/2'

loop_
_atom_site_label
_atom_site_type_symbol
_atom_site_fract_x
_atom_site_fract_y
_atom_site_fract_z
_atom_site_U_iso_or_equiv
_atom_site_adp_type
_atom_site_occupancy
_atom_site_symmetry_multiplicity
_atom_site_calc_flag
_atom_site_refinement_flags
_atom_site_disorder_assembly
_atom_site_disorder_group
C001 C 0.05466(4) 0.83409(8) 0.22355(6) 0.01261(13) Uani 1 1 d . . .
C002 C -0.02140(4) 0.74963(8) 0.13327(6) 0.01299(14) Uani 1 1 d . . .
C003 C 0.07890(4) 0.74927(8) 0.33848(6) 0.01300(14) Uani 1 1 d . . .
C004 C 0.03032(4) 0.99890(8) 0.23920(6) 0.01305(14) Uani 1 1 d . . .
C005 C 0.11980(4) 0.83250(9) 0.19815(6) 0.01502(14) Uani 1 1 d . . .
H00A H 0.1335 0.7212 0.1961 0.018 Uiso 1 1 calc R . .
H00B H 0.1663 0.8827 0.2653 0.018 Uiso 1 1 calc R . .
C006 C 0.16381(4) 0.59693(9) 0.51169(7) 0.01758(15) Uani 1 1 d . . .
H006 H 0.2122 0.5454 0.5614 0.021 Uiso 1 1 calc R . .
C007 C 0.10500(4) 0.91233(10) 0.08572(7) 0.01758(15) Uani 1 1 d . . .
H00C H 0.0788 0.8369 0.0199 0.021 Uiso 1 1 calc R . .
H00D H 0.0697 1.0033 0.0669 0.021 Uiso 1 1 calc R . .
C008 C 0.10706(4) 0.59608(9) 0.53934(7) 0.01807(15) Uani 1 1 d . . .
H008 H 0.1168 0.5439 0.6081 0.022 Uiso 1 1 calc R . .
C009 C 0.14976(4) 0.67357(8) 0.41075(7) 0.01540(14) Uani 1 1 d . . .
H009 H 0.1885 0.6739 0.3916 0.018 Uiso 1 1 calc R . .
C010 C 0.03208(5) 1.28323(9) 0.24437(7) 0.01954(16) Uani 1 1 d . . .
H010 H 0.0549 1.3800 0.2429 0.023 Uiso 1 1 calc R . .
C011 C -0.03550(4) 0.67169(9) 0.03350(6) 0.01577(14) Uani 1 1 d . . .
H011 H 0.0034 0.6697 0.0147 0.019 Uiso 1 1 calc R . .
C012 C 0.18101(4) 0.96875(9) 0.09900(7) 0.01837(15) Uani 1 1 d . . .
H01A H 0.1685 1.0239 0.0265 0.022 Uiso 1 1 calc R . .
H01B H 0.2065 1.0454 0.1641 0.022 Uiso 1 1 calc R . .
C013 C 0.06309(4) 1.14067(9) 0.23527(7) 0.01673(15) Uani 1 1 d . . .
H013 H 0.1065 1.1408 0.2264 0.020 Uiso 1 1 calc R . .
C014 C 0.23779(5) 0.83526(11) 0.12280(9) 0.02531(18) Uani 1 1 d . . .
H01C H 0.2544 0.7866 0.1983 0.038 Uiso 1 1 calc R . .
H01D H 0.2835 0.8771 0.1247 0.038 Uiso 1 1 calc R . .
H01E H 0.2121 0.7563 0.0606 0.038 Uiso 1 1 calc R . .

loop_
_atom_site_aniso_label
_atom_site_aniso_U_11
_atom_site_aniso_U_22
_atom_site_aniso_U_33
_atom_site_aniso_U_23
_atom_site_aniso_U_13
_atom_site_aniso_U_12
C001 0.0106(3) 0.0127(3) 0.0137(3) -0.0005(2) 0.0059(2) -0.0002(2)
C002 0.0113(3) 0.0120(3) 0.0137(3) 0.0000(2) 0.0055(2) 0.0003(2)
C003 0.0112(3) 0.0121(3) 0.0138(3) -0.0004(2) 0.0055(2) -0.0001(2)
C004 0.0118(3) 0.0122(3) 0.0137(3) 0.0001(2) 0.0059(2) -0.0001(2)
C005 0.0118(3) 0.0176(3) 0.0157(3) 0.0002(2) 0.0074(2) 0.0004(2)
C006 0.0140(3) 0.0155(3) 0.0176(3) 0.0020(2) 0.0047(3) 0.0017(2)
C007 0.0138(3) 0.0220(3) 0.0168(3) 0.0022(2) 0.0081(3) 0.0008(2)
C008 0.0171(3) 0.0164(3) 0.0170(3) 0.0038(2) 0.0066(3) 0.0009(2)
C009 0.0118(3) 0.0146(3) 0.0169(3) 0.0001(2) 0.0057(2) 0.0009(2)
C010 0.0218(4) 0.0130(3) 0.0230(4) 0.0000(2) 0.0115(3) -0.0018(2)
C011 0.0154(3) 0.0148(3) 0.0163(3) -0.0019(2) 0.0080(3) 0.0001(2)
C012 0.0176(3) 0.0173(3) 0.0225(3) 0.0021(3) 0.0122(3) -0.0001(2)
C013 0.0163(3) 0.0145(3) 0.0194(3) -0.0001(2) 0.0096(3) -0.0022(2)
C014 0.0242(4) 0.0237(4) 0.0375(5) 0.0061(3) 0.0229(4) 0.0048(3)

loop_
_atom_type_symbol
_atom_type_description
_atom_type_scat_dispersion_real
_atom_type_scat_dispersion_imag
_atom_type_scat_source
C C 0.0033 0.0016 'International Tables Vol C Tables 4.2.6.8 and 6.1.1.4'
H H 0.0000 0.0000 'International Tables Vol C Tables 4.2.6.8 and 6.1.1.4'

loop_
_geom_angle_atom_site_label_1
_geom_angle_atom_site_label_2
_geom_angle_atom_site_label_3
_geom_angle
_geom_angle_site_symmetry_1
_geom_angle_site_symmetry_3
_geom_angle_publ_flag
C005 C001 C003 112.03(6) . . ?
C005 C001 C004 114.71(5) . . ?
C003 C001 C004 103.92(5) . . ?
C005 C001 C002 115.90(6) . . ?
C003 C001 C002 103.06(5) . . ?
C004 C001 C002 105.91(5) . . ?
C011 C002 C003 119.53(6) . 2 ?
C011 C002 C001 126.18(6) . . ?
C003 C002 C001 114.23(6) 2 . ?
C009 C003 C002 120.38(6) . 2 ?
C009 C003 C001 125.39(6) . . ?
C002 C003 C001 114.22(6) 2 . ?
C013 C004 C004 119.78(4) . 2 ?
C013 C004 C001 126.04(6) . . ?
C004 C004 C001 114.17(3) 2 . ?
C001 C005 C007 118.76(6) . . ?
C008 C006 C009 120.06(7) . . ?
C012 C007 C005 111.72(6) . . ?
C006 C008 C011 120.38(7) . 2 ?
C003 C009 C006 119.72(7) . . ?
C010 C010 C013 120.08(4) 2 . ?
C002 C011 C008 119.93(7) . 2 ?
C014 C012 C007 113.10(7) . . ?
C004 C013 C010 119.94(7) . . ?

loop_
_geom_bond_atom_site_label_1
_geom_bond_atom_site_label_2
_geom_bond_distance
_geom_bond_site_symmetry_2
_geom_bond_publ_flag
C001 C005 1.5342(9) . ?
C001 C003 1.5363(10) . ?
C001 C004 1.5371(10) . ?
C001 C002 1.5402(10) . ?
C002 C011 1.3890(10) . ?
C002 C003 1.4093(9) 2 ?
C003 C009 1.3905(10) . ?
C003 C002 1.4093(9) 2 ?
C004 C013 1.3910(10) . ?
C004 C004 1.4093(13) 2 ?
C005 C007 1.5410(10) . ?
C006 C008 1.3888(10) . ?
C006 C009 1.3977(10) . ?
C007 C012 1.5319(10) . ?
C008 C011 1.4006(10) 2 ?
C010 C010 1.3898(15) 2 ?
C010 C013 1.4008(11) . ?
C011 C008 1.4006(10) 2 ?
C012 C014 1.5239(11) . ?
